data_2209095
loop_
_publ_author_name
'Ko\,sar, Ba\,sak'
'G\"okt\"urk, Ersen'
'Kazaz, Cavit'
'B\"uy\"ukg\"ung\"or, Orhan'
'Demircan, Ayd\?in'

_publ_section_title
;
 6-Chloro-8-thia-1,4-epoxybicyclo[4.3.0]non-2-ene
;
_journal_coeditor_code BT2067
_journal_issue 6
_journal_name_full 'Acta Crystallographica Section E'
_journal_page_first o2144
_journal_page_last o2145
_journal_paper_doi 10.1107/S1600536806015698
_journal_volume 62
_journal_year 2006
_chemical_formula_iupac 'C8 H9 Cl O S'
_chemical_formula_moiety 'C8 H9 Cl O S'
_chemical_formula_sum 'C8 H9 Cl O S'
_chemical_formula_weight 188.66
_chemical_name_systematic
;
6-Chloro-8-thia-1,4-epoxybicyclo[4.3.0]non-2-ene
;
_space_group_IT_number 2
_symmetry_cell_setting triclinic
_symmetry_space_group_name_Hall '-P 1'
_symmetry_space_group_name_H-M 'P -1'
_atom_sites_solution_hydrogens geom
_atom_sites_solution_primary direct
_atom_sites_solution_secondary difmap
_cell_angle_alpha 80.33(3)
_cell_angle_beta 89.07(3)
_cell_angle_gamma 81.43(3)
_cell_formula_units_Z 2
_cell_length_a 6.651(3)
_cell_length_b 7.971(3)
_cell_length_c 8.048(3)
_cell_measurement_reflns_used 5795
_cell_measurement_temperature 293(2)
_cell_measurement_theta_max 27.89
_cell_measurement_theta_min 2.57
_cell_volume 415.9(3)
_computing_cell_refinement X-AREA
_computing_data_collection 'X-AREA (Stoe & Cie, 2002)'
_computing_data_reduction 'X-RED32 (Stoe & Cie, 2002)'
_computing_molecular_graphics 'ORTEP-3 for Windows (Farrugia, 1997)'
_computing_publication_material 'WinGX (Farrugia, 1999)'
_computing_structure_refinement 'SHELXL97 (Sheldrick, 1997)'
_computing_structure_solution 'SHELXS97 (Sheldrick, 1997)'
_diffrn_ambient_temperature 293(2)
_diffrn_detector_area_resol_mean 6.67
_diffrn_measured_fraction_theta_full 0.994
_diffrn_measured_fraction_theta_max 0.994
_diffrn_measurement_device_type 'Stoe IPDS-2'
_diffrn_measurement_method \w
_diffrn_radiation_monochromator graphite
_diffrn_radiation_source 'fine-focus sealed tube'
_diffrn_radiation_type MoK\a
_diffrn_radiation_wavelength 0.71073
_diffrn_reflns_av_R_equivalents 0.1059
_diffrn_reflns_av_sigmaI/netI 0.0835
_diffrn_reflns_limit_h_max 8
_diffrn_reflns_limit_h_min -8
_diffrn_reflns_limit_k_max 9
_diffrn_reflns_limit_k_min -9
_diffrn_reflns_limit_l_max 9
_diffrn_reflns_limit_l_min -9
_diffrn_reflns_number 3731
_diffrn_reflns_theta_full 25.99
_diffrn_reflns_theta_max 25.99
_diffrn_reflns_theta_min 3.10
_diffrn_standards_decay_% <2
_diffrn_standards_number 0
_exptl_absorpt_coefficient_mu 0.644
_exptl_absorpt_correction_T_max 0.896
_exptl_absorpt_correction_T_min 0.769
_exptl_absorpt_correction_type integration
_exptl_absorpt_process_details '(X-RED32; Stoe & Cie, 2002)'
_exptl_crystal_colour colorless
_exptl_crystal_density_diffrn 1.507
_exptl_crystal_density_method 'not measured'
_exptl_crystal_description prism
_exptl_crystal_F_000 196
_exptl_crystal_size_max 0.430
_exptl_crystal_size_mid 0.340
_exptl_crystal_size_min 0.170
_refine_diff_density_max 0.302
_refine_diff_density_min -0.498
_refine_ls_extinction_method none
_refine_ls_goodness_of_fit_ref 1.056
_refine_ls_hydrogen_treatment refall
_refine_ls_matrix_type full
_refine_ls_number_parameters 136
_refine_ls_number_reflns 1624
_refine_ls_number_restraints 0
_refine_ls_restrained_S_all 1.056
_refine_ls_R_factor_all 0.0575
_refine_ls_R_factor_gt 0.0469
_refine_ls_shift/su_max 0.000
_refine_ls_shift/su_mean 0.000
_refine_ls_structure_factor_coef Fsqd
_refine_ls_weighting_details 'calc w=1/[\s^2^(Fo^2^)+(0.0578P)^2^+0.0767P] where P=(Fo^2^+2Fc^2^)/3'
_refine_ls_weighting_scheme calc
_refine_ls_wR_factor_gt 0.1184
_refine_ls_wR_factor_ref 0.1267
_reflns_number_gt 1330
_reflns_number_total 1624
_reflns_threshold_expression I>2\s(I)
_cod_data_source_file bt2067.cif
_cod_data_source_block 2
_cod_database_code 2209095
_cod_database_fobs_code 2209095

loop_
_symmetry_equiv_pos_as_xyz
'x, y, z'
'-x, -y, -z'

loop_
_atom_site_type_symbol
_atom_site_label
_atom_site_fract_x
_atom_site_fract_y
_atom_site_fract_z
_atom_site_U_iso_or_equiv
_atom_site_adp_type
_atom_site_calc_flag
_atom_site_occupancy
C C1 0.1559(4) 0.1993(3) 0.7146(3) 0.0389(5) Uani d 1
C C2 0.0671(5) 0.2975(4) 0.8531(4) 0.0535(7) Uani d 1
C C3 0.2251(5) 0.4229(4) 0.8537(4) 0.0551(7) Uani d 1
C C4 0.4166(5) 0.3190(5) 0.9338(4) 0.0617(8) Uani d 1
C C5 0.4960(4) 0.2269(4) 0.8226(4) 0.0518(7) Uani d 1
C C6 0.3569(3) 0.2748(3) 0.6707(3) 0.0386(5) Uani d 1
C C7 0.4288(4) 0.2466(4) 0.4992(4) 0.0492(6) Uani d 1
C C8 0.0336(4) 0.2329(4) 0.5525(4) 0.0461(6) Uani d 1
O O1 0.2791(3) 0.4507(2) 0.6782(2) 0.0467(5) Uani d 1
S S1 0.21149(13) 0.21040(11) 0.38192(9) 0.0601(3) Uani d 1
Cl Cl1 0.20835(11) -0.03010(8) 0.78573(9) 0.0523(2) Uani d 1
H H1 0.482(6) 0.345(5) 0.446(5) 0.070(10) Uiso d 1
H H2 0.053(6) 0.226(5) 0.964(6) 0.080(12) Uiso d 1
H H3 0.162(6) 0.530(5) 0.876(5) 0.075(11) Uiso d 1
H H4 -0.058(5) 0.143(4) 0.552(4) 0.050(8) Uiso d 1
H H5 0.536(5) 0.148(4) 0.510(4) 0.056(9) Uiso d 1
H H6 -0.070(6) 0.354(4) 0.823(4) 0.052(8) Uiso d 1
H H7 -0.038(5) 0.347(4) 0.532(4) 0.047(8) Uiso d 1
H H8 0.617(7) 0.144(5) 0.838(5) 0.078(12) Uiso d 1
H H10 0.460(6) 0.314(4) 1.060(5) 0.065(9) Uiso d 1

loop_
_atom_site_aniso_label
_atom_site_aniso_U_11
_atom_site_aniso_U_22
_atom_site_aniso_U_33
_atom_site_aniso_U_12
_atom_site_aniso_U_13
_atom_site_aniso_U_23
C1 0.0338(11) 0.0347(11) 0.0471(14) -0.0095(9) 0.0042(9) -0.0006(10)
C2 0.0487(16) 0.0581(16) 0.0572(18) -0.0151(13) 0.0139(13) -0.0146(14)
C3 0.0606(17) 0.0544(17) 0.0565(18) -0.0145(13) 0.0122(14) -0.0223(14)
C4 0.0664(19) 0.0711(19) 0.0542(18) -0.0264(15) -0.0059(15) -0.0141(15)
C5 0.0406(14) 0.0589(17) 0.0578(17) -0.0157(12) -0.0078(12) -0.0069(13)
C6 0.0334(11) 0.0361(11) 0.0464(14) -0.0104(9) 0.0047(10) -0.0033(10)
C7 0.0480(14) 0.0539(15) 0.0499(16) -0.0191(12) 0.0126(12) -0.0112(13)
C8 0.0401(13) 0.0472(14) 0.0488(15) -0.0074(11) -0.0040(10) -0.0006(11)
O1 0.0499(10) 0.0361(9) 0.0551(12) -0.0113(7) 0.0075(8) -0.0072(8)
S1 0.0642(5) 0.0781(6) 0.0397(4) -0.0195(4) -0.0008(3) -0.0067(3)
Cl1 0.0603(4) 0.0406(4) 0.0541(4) -0.0169(3) -0.0030(3) 0.0062(3)

loop_
_atom_type_symbol
_atom_type_description
_atom_type_scat_dispersion_real
_atom_type_scat_dispersion_imag
_atom_type_scat_source
C C 0.0033 0.0016 'International Tables Vol C Tables 4.2.6.8 and 6.1.1.4'
H H 0.0000 0.0000 'International Tables Vol C Tables 4.2.6.8 and 6.1.1.4'
O O 0.0106 0.0060 'International Tables Vol C Tables 4.2.6.8 and 6.1.1.4'
S S 0.1246 0.1234 'International Tables Vol C Tables 4.2.6.8 and 6.1.1.4'
Cl Cl 0.1484 0.1585 'International Tables Vol C Tables 4.2.6.8 and 6.1.1.4'

loop_
_geom_angle_atom_site_label_1
_geom_angle_atom_site_label_2
_geom_angle_atom_site_label_3
_geom_angle
C8 C1 C2 115.8(2)
C8 C1 C6 106.2(2)
C2 C1 C6 102.5(2)
C8 C1 Cl1 108.65(19)
C2 C1 Cl1 112.67(19)
C6 C1 Cl1 110.64(16)
C1 C2 C3 99.9(2)
C1 C2 H2 115(2)
C3 C2 H2 113(3)
C1 C2 H6 110(2)
C3 C2 H6 114.0(19)
H2 C2 H6 104(3)
O1 C3 C4 101.8(2)
O1 C3 C2 100.8(2)
C4 C3 C2 107.3(3)
O1 C3 H3 106(3)
C4 C3 H3 127(3)
C2 C3 H3 111(2)
C5 C4 C3 105.7(3)
C5 C4 H10 129(2)
C3 C4 H10 124(2)
C4 C5 C6 106.3(3)
C4 C5 H8 126(3)
C6 C5 H8 128(3)
O1 C6 C7 113.2(2)
O1 C6 C5 101.8(2)
C7 C6 C5 121.8(2)
O1 C6 C1 97.47(18)
C7 C6 C1 110.9(2)
C5 C6 C1 108.6(2)
C6 C7 S1 107.76(19)
C6 C7 H1 109(2)
S1 C7 H1 111(2)
C6 C7 H5 109(2)
S1 C7 H5 111(2)
H1 C7 H5 109(3)
C1 C8 S1 107.43(18)
C1 C8 H4 110.8(18)
S1 C8 H4 106.6(18)
C1 C8 H7 111(2)
S1 C8 H7 107.7(18)
H4 C8 H7 113(3)
C6 O1 C3 96.1(2)
C8 S1 C7 94.61(13)

loop_
_geom_bond_atom_site_label_1
_geom_bond_atom_site_label_2
_geom_bond_distance
_geom_bond_publ_flag
C1 C8 1.512(4) ?
C1 C2 1.529(4) ?
C1 C6 1.558(3) ?
C1 Cl1 1.805(2) y
C2 C3 1.555(4) ?
C2 H2 0.98(4) ?
C2 H6 0.97(4) ?
C3 O1 1.441(4) ?
C3 C4 1.502(5) ?
C3 H3 0.94(4) ?
C4 C5 1.307(5) ?
C4 H10 1.06(4) ?
C5 C6 1.507(4) ?
C5 H8 0.96(4) ?
C6 O1 1.432(3) ?
C6 C7 1.495(4) ?
C7 S1 1.823(3) y
C7 H1 0.94(4) ?
C7 H5 0.97(3) ?
C8 S1 1.812(3) y
C8 H4 1.01(3) ?
C8 H7 0.95(3) ?

loop_
_geom_torsion_atom_site_label_1
_geom_torsion_atom_site_label_2
_geom_torsion_atom_site_label_3
_geom_torsion_atom_site_label_4
_geom_torsion
_geom_torsion_publ_flag
C8 C1 C2 C3 -110.7(3) ?
C6 C1 C2 C3 4.4(3) ?
Cl1 C1 C2 C3 123.3(2) ?
C1 C2 C3 O1 33.1(3) ?
C1 C2 C3 C4 -73.0(3) y
O1 C3 C4 C5 -32.4(3) ?
C2 C3 C4 C5 72.9(3) y
C3 C4 C5 C6 1.0(3) y
C4 C5 C6 O1 30.9(3) ?
C4 C5 C6 C7 158.1(3) ?
C4 C5 C6 C1 -71.2(3) y
C8 C1 C6 O1 81.3(2) ?
C2 C1 C6 O1 -40.6(2) ?
Cl1 C1 C6 O1 -160.94(17) ?
C8 C1 C6 C7 -37.1(3) ?
C2 C1 C6 C7 -159.0(2) ?
Cl1 C1 C6 C7 80.6(2) ?
C8 C1 C6 C5 -173.5(2) ?
C2 C1 C6 C5 64.6(3) ?
Cl1 C1 C6 C5 -55.7(3) ?
O1 C6 C7 S1 -87.4(2) ?
C5 C6 C7 S1 150.7(2) ?
C1 C6 C7 S1 21.0(3) ?
C2 C1 C8 S1 148.7(2) ?
C6 C1 C8 S1 35.7(2) ?
Cl1 C1 C8 S1 -83.32(18) ?
C7 C6 O1 C3 178.9(2) ?
C5 C6 O1 C3 -48.7(2) ?
C1 C6 O1 C3 62.2(2) ?
C4 C3 O1 C6 49.5(2) ?
C2 C3 O1 C6 -60.9(2) ?
C1 C8 S1 C7 -21.6(2) ?
C6 C7 S1 C8 0.3(2) ?
